data_1550509
loop_
_publ_author_name
'Lamb, Jessica V.'
'Buffet, Jean-Charles'
'Turner, Zo\"e R.'
'O'Hare, Dermot'

_publ_section_title
;
 Group 4 permethylindenyl complexes for slurry-phase polymerisation of
 ethylene
;
_journal_issue 11
_journal_name_full 'Polymer Chemistry'
_journal_page_first 1386
_journal_paper_doi 10.1039/C8PY01796D
_journal_volume 10
_journal_year 2019
_chemical_formula_moiety 'C24 H34 Si Zr'
_chemical_formula_sum 'C24 H34 Si Zr'
_chemical_formula_weight 441.82
_space_group_crystal_system orthorhombic
_space_group_IT_number 43
_space_group_name_Hall 'F 2 -2d'
_space_group_name_H-M_alt 'F d d 2'
_symmetry_space_group_name_Hall 'F 2 -2d'
_symmetry_space_group_name_H-M 'F d d 2'
_atom_sites_solution_hydrogens geom
_audit_creation_method SHELXL-2014
_audit_update_record
;
2018-12-06 deposited with the CCDC.
2019-01-21 downloaded from the CCDC.
;
_cell_angle_alpha 90
_cell_angle_beta 90
_cell_angle_gamma 90
_cell_formula_units_Z 16
_cell_length_a 52.1310(14)
_cell_length_b 19.3460(5)
_cell_length_c 8.7251(3)
_cell_measurement_reflns_used 23732
_cell_measurement_temperature 150(2)
_cell_measurement_theta_max 76.1530
_cell_measurement_theta_min 4.8480
_cell_volume 8799.5(4)
_computing_cell_refinement 'CrysAlisPro 1.171.39.46 (Rigaku OD, 2018)'
_computing_data_collection 'CrysAlisPro 1.171.39.46 (Rigaku OD, 2018)'
_computing_data_reduction 'CrysAlisPro 1.171.39.46 (Rigaku OD, 2018)'
_computing_molecular_graphics
;
ORTEP3 for Windows. Farrugia, L. J. J. Appl. Cryst. 1997, 30, 565.
;
_computing_structure_refinement 'SHELXL-2014 (Sheldrick, 2014)'
_computing_structure_solution
;
SUPERFLIP 
Palatinus, L.; Chapuis, G. J. Appl. Cryst. 2007, 40, 786-790.
;
_diffrn_ambient_environment N~2~
_diffrn_ambient_temperature 150.01(16)
_diffrn_detector 'CCD plate'
_diffrn_detector_area_resol_mean 10.4102
_diffrn_detector_type Atlas
_diffrn_measured_fraction_theta_full 1.000
_diffrn_measured_fraction_theta_max 1.000
_diffrn_measurement_device 'four-circle diffractometer'
_diffrn_measurement_device_type 'SuperNova, Dual, Cu at zero, Atlas'
_diffrn_radiation_monochromator mirror
_diffrn_radiation_probe x-ray
_diffrn_radiation_type 'Cu K\a'
_diffrn_radiation_wavelength 1.54184
_diffrn_reflns_av_R_equivalents 0.0365
_diffrn_reflns_av_unetI/netI 0.0157
_diffrn_reflns_Laue_measured_fraction_full 1.000
_diffrn_reflns_Laue_measured_fraction_max 1.000
_diffrn_reflns_limit_h_max 64
_diffrn_reflns_limit_h_min -64
_diffrn_reflns_limit_k_max 24
_diffrn_reflns_limit_k_min -20
_diffrn_reflns_limit_l_max 10
_diffrn_reflns_limit_l_min -10
_diffrn_reflns_number 42887
_diffrn_reflns_point_group_measured_fraction_full 1.000
_diffrn_reflns_point_group_measured_fraction_max 1.000
_diffrn_reflns_theta_full 67.684
_diffrn_reflns_theta_max 74.493
_diffrn_reflns_theta_min 4.877
_diffrn_source 'micro-focus sealed X-ray tube'
_diffrn_source_type 'SuperNova (Cu) X-ray Source'
_exptl_absorpt_coefficient_mu 4.628
_exptl_absorpt_correction_T_max 1.000
_exptl_absorpt_correction_T_min 0.498
_exptl_absorpt_correction_type gaussian
_exptl_absorpt_process_details
;
CrysAlisPro 1.171.38.43b (Rigaku Oxford Diffraction, 2015)
Numerical absorption correction based on gaussian integration over
            a multifaceted crystal model
Empirical absorption correction using spherical harmonics,
 implemented in SCALE3 ABSPACK scaling algorithm.
;
_exptl_crystal_colour orange
_exptl_crystal_density_diffrn 1.334
_exptl_crystal_description shard
_exptl_crystal_F_000 3712
_exptl_crystal_size_max 0.235
_exptl_crystal_size_mid 0.116
_exptl_crystal_size_min 0.041
_refine_diff_density_max 0.246
_refine_diff_density_min -0.218
_refine_diff_density_rms 0.041
_refine_ls_abs_structure_details
;
The Flack x parameter was refined by means of TWIN and BASF to yield -0.022(9).
Within 3 standard deviations, this value is 0 and so indicates a valid
absolute structure determination.
The Hooft parameter was calculated using Platon to be -0.025(1).
The Bayesian statistics based on the Bijvoet pair analysis indicate that the 
correct absolute structure has been assigned with a probability of 100%. 
;
_refine_ls_abs_structure_Flack -0.022(9)
_refine_ls_extinction_method none
_refine_ls_goodness_of_fit_ref 1.052
_refine_ls_hydrogen_treatment constr
_refine_ls_matrix_type full
_refine_ls_number_parameters 246
_refine_ls_number_reflns 4497
_refine_ls_number_restraints 1
_refine_ls_restrained_S_all 1.052
_refine_ls_R_factor_all 0.0185
_refine_ls_R_factor_gt 0.0181
_refine_ls_shift/su_max 0.001
_refine_ls_shift/su_mean 0.000
_refine_ls_structure_factor_coef Fsqd
_refine_ls_weighting_details 'w=1/[\s^2^(Fo^2^)+(0.0269P)^2^+8.7062P] where P=(Fo^2^+2Fc^2^)/3'
_refine_ls_weighting_scheme calc
_refine_ls_wR_factor_gt 0.0417
_refine_ls_wR_factor_ref 0.0421
_reflns_Friedel_coverage 0.872
_reflns_Friedel_fraction_full 1.000
_reflns_Friedel_fraction_max 1.000
_reflns_number_gt 4471
_reflns_number_total 4497
_reflns_threshold_expression 'I > 2\s(I)'
_cod_data_source_file c8py01796d2.cif
_cod_data_source_block 072ZRT18
_cod_depositor_comments 'Adding full bibliography for 1550506--1550510.cif.'
_cod_database_code 1550509
_shelx_space_group_comment
;
The symmetry employed for this shelxl refinement is uniquely defined
by the following loop, which should always be used as a source of
symmetry information in preference to the above space-group names.
They are only intended as comments.
;
_shelx_estimated_absorpt_t_min 0.409
_shelx_estimated_absorpt_t_max 0.833
_oxdiff_exptl_absorpt_empirical_full_min 0.820
_oxdiff_exptl_absorpt_empirical_full_max 1.322
_oxdiff_exptl_absorpt_empirical_details
;
Empirical correction (ABSPACK) includes:
- Absorption correction using spherical harmonics
- Frame scaling
;
_refine_ls_abs_structure_hooft -0.025(1)
_shelxl_version_number 2014-3

loop_
_space_group_symop_operation_xyz
'x, y, z'
'-x, -y, z'
'x+1/4, -y+1/4, z+1/4'
'-x+1/4, y+1/4, z+1/4'
'x, y+1/2, z+1/2'
'-x, -y+1/2, z+1/2'
'x+1/4, -y+3/4, z+3/4'
'-x+1/4, y+3/4, z+3/4'
'x+1/2, y, z+1/2'
'-x+1/2, -y, z+1/2'
'x+3/4, -y+1/4, z+3/4'
'-x+3/4, y+1/4, z+3/4'
'x+1/2, y+1/2, z'
'-x+1/2, -y+1/2, z'
'x+3/4, -y+3/4, z+1/4'
'-x+3/4, y+3/4, z+1/4'

loop_
_atom_site_label
_atom_site_type_symbol
_atom_site_fract_x
_atom_site_fract_y
_atom_site_fract_z
_atom_site_U_iso_or_equiv
_atom_site_adp_type
_atom_site_occupancy
_atom_site_site_symmetry_order
_atom_site_calc_flag
_atom_site_refinement_flags_posn
_atom_site_refinement_flags_adp
C1 C 0.05923(4) 0.15501(11) 0.2947(3) 0.0169(4) Uani 1 1 d . .
C2 C 0.04103(4) 0.11386(12) 0.2097(3) 0.0201(4) Uani 1 1 d . .
C3 C 0.02487(4) 0.15578(13) 0.1215(3) 0.0207(5) Uani 1 1 d . .
C4 C 0.02164(4) 0.29010(13) 0.0930(3) 0.0233(5) Uani 1 1 d . .
C5 C 0.03110(5) 0.35118(13) 0.1527(3) 0.0249(5) Uani 1 1 d . .
C6 C 0.05013(4) 0.35117(11) 0.2707(3) 0.0215(4) Uani 1 1 d . .
C7 C 0.06017(4) 0.29027(11) 0.3284(3) 0.0185(4) Uani 1 1 d . .
C8 C 0.05221(4) 0.22636(11) 0.2624(3) 0.0165(4) Uani 1 1 d . .
C9 C 0.03189(4) 0.22654(12) 0.1497(3) 0.0184(4) Uani 1 1 d . .
C10 C 0.03740(5) 0.03647(13) 0.2204(3) 0.0276(5) Uani 1 1 d . .
H10A H 0.0239 0.0261 0.2950 0.041 Uiso 1 1 calc R U
H10B H 0.0535 0.0149 0.2533 0.041 Uiso 1 1 calc R U
H10C H 0.0325 0.0183 0.1198 0.041 Uiso 1 1 calc R U
C11 C 0.00145(5) 0.12908(15) 0.0390(4) 0.0324(6) Uani 1 1 d . .
H11A H 0.0008 0.0786 0.0471 0.049 Uiso 1 1 calc R U
H11B H 0.0023 0.1424 -0.0692 0.049 Uiso 1 1 calc R U
H11C H -0.0140 0.1489 0.0856 0.049 Uiso 1 1 calc R U
C12 C 0.00152(6) 0.28951(17) -0.0300(4) 0.0414(7) Uani 1 1 d . .
H12A H 0.0008 0.3350 -0.0791 0.062 Uiso 1 1 calc R U
H12B H -0.0152 0.2788 0.0156 0.062 Uiso 1 1 calc R U
H12C H 0.0058 0.2544 -0.1067 0.062 Uiso 1 1 calc R U
C13 C 0.02043(6) 0.41962(14) 0.0964(4) 0.0400(7) Uani 1 1 d . .
H13A H 0.0306 0.4359 0.0090 0.060 Uiso 1 1 calc R U
H13B H 0.0213 0.4538 0.1792 0.060 Uiso 1 1 calc R U
H13C H 0.0025 0.4134 0.0647 0.060 Uiso 1 1 calc R U
C14 C 0.05900(5) 0.41947(12) 0.3369(4) 0.0314(6) Uani 1 1 d . .
H14A H 0.0451 0.4399 0.3977 0.047 Uiso 1 1 calc R U
H14B H 0.0636 0.4509 0.2533 0.047 Uiso 1 1 calc R U
H14C H 0.0740 0.4118 0.4025 0.047 Uiso 1 1 calc R U
C15 C 0.07634(5) 0.29052(14) 0.4713(3) 0.0280(5) Uani 1 1 d . .
H15A H 0.0941 0.3014 0.4445 0.042 Uiso 1 1 calc R U
H15B H 0.0756 0.2449 0.5198 0.042 Uiso 1 1 calc R U
H15C H 0.0698 0.3254 0.5426 0.042 Uiso 1 1 calc R U
C16 C 0.11483(5) 0.16355(14) 0.4681(3) 0.0297(6) Uani 1 1 d . .
H16A H 0.1307 0.1365 0.4767 0.045 Uiso 1 1 calc R U
H16B H 0.1081 0.1732 0.5708 0.045 Uiso 1 1 calc R U
H16C H 0.1185 0.2072 0.4155 0.045 Uiso 1 1 calc R U
C17 C 0.08671(6) 0.03003(13) 0.4630(3) 0.0310(6) Uani 1 1 d . .
H17A H 0.0852 -0.0081 0.3895 0.047 Uiso 1 1 calc R U
H17B H 0.0712 0.0320 0.5264 0.047 Uiso 1 1 calc R U
H17C H 0.1017 0.0224 0.5287 0.047 Uiso 1 1 calc R U
C18 C 0.10420(4) 0.10194(13) 0.1593(3) 0.0212(5) Uani 1 1 d . .
C19 C 0.09459(4) 0.05754(12) 0.0429(3) 0.0237(5) Uani 1 1 d . .
H19 H 0.0844 0.0176 0.0597 0.028 Uiso 1 1 calc R U
C20 C 0.10264(5) 0.08223(13) -0.1017(3) 0.0276(6) Uani 1 1 d . .
H20 H 0.0991 0.0615 -0.1981 0.033 Uiso 1 1 calc R U
C21 C 0.11675(5) 0.14254(15) -0.0773(3) 0.0276(5) Uani 1 1 d . .
H21 H 0.1244 0.1703 -0.1544 0.033 Uiso 1 1 calc R U
C22 C 0.11758(5) 0.15505(14) 0.0816(3) 0.0240(5) Uani 1 1 d . .
H22 H 0.1258 0.1932 0.1292 0.029 Uiso 1 1 calc R U
C23 C 0.08238(5) 0.27658(13) -0.0551(3) 0.0290(5) Uani 1 1 d . .
H23A H 0.0912 0.2744 -0.1542 0.043 Uiso 1 1 calc R U
H23B H 0.0939 0.2968 0.0216 0.043 Uiso 1 1 calc R U
H23C H 0.0670 0.3053 -0.0646 0.043 Uiso 1 1 calc R U
C24 C 0.04983(5) 0.13733(15) -0.1993(3) 0.0286(6) Uani 1 1 d . .
H24A H 0.0357 0.1697 -0.2180 0.043 Uiso 1 1 calc R U
H24B H 0.0430 0.0905 -0.1876 0.043 Uiso 1 1 calc R U
H24C H 0.0617 0.1385 -0.2862 0.043 Uiso 1 1 calc R U
Si1 Si 0.09057(2) 0.11359(3) 0.35660(7) 0.01893(13) Uani 1 1 d . .
Zr1 Zr 0.07098(2) 0.16839(2) 0.01886(2) 0.01585(6) Uani 1 1 d . .

loop_
_atom_site_aniso_label
_atom_site_aniso_U_11
_atom_site_aniso_U_22
_atom_site_aniso_U_33
_atom_site_aniso_U_23
_atom_site_aniso_U_13
_atom_site_aniso_U_12
C1 0.0168(9) 0.0177(9) 0.0161(12) 0.0005(8) 0.0023(8) -0.0010(7)
C2 0.0174(10) 0.0214(11) 0.0214(11) -0.0022(9) 0.0024(8) -0.0036(8)
C3 0.0166(10) 0.0253(11) 0.0202(12) -0.0033(9) 0.0007(9) -0.0022(8)
C4 0.0202(10) 0.0292(12) 0.0207(12) 0.0024(10) -0.0012(9) 0.0051(9)
C5 0.0254(12) 0.0233(11) 0.0258(13) 0.0049(10) 0.0039(9) 0.0051(9)
C6 0.0207(10) 0.0182(10) 0.0257(11) -0.0006(10) 0.0056(10) -0.0003(8)
C7 0.0159(9) 0.0191(10) 0.0205(11) -0.0009(9) 0.0027(8) -0.0003(8)
C8 0.0140(8) 0.0194(9) 0.0162(10) 0.0028(9) 0.0009(9) -0.0001(7)
C9 0.0156(9) 0.0227(11) 0.0168(11) -0.0021(9) 0.0009(8) 0.0001(8)
C10 0.0282(12) 0.0209(11) 0.0337(14) -0.0017(9) 0.0014(10) -0.0093(9)
C11 0.0218(11) 0.0407(14) 0.0347(16) -0.0021(12) -0.0066(11) -0.0084(10)
C12 0.0425(15) 0.0407(16) 0.0411(17) -0.0038(13) -0.0192(14) 0.0151(13)
C13 0.0438(16) 0.0261(14) 0.050(2) 0.0096(13) -0.0054(14) 0.0075(11)
C14 0.0326(13) 0.0181(11) 0.0436(16) -0.0029(10) 0.0047(12) -0.0013(9)
C15 0.0300(12) 0.0239(11) 0.0300(14) -0.0072(10) -0.0081(10) 0.0002(9)
C16 0.0252(12) 0.0341(14) 0.0300(14) -0.0021(11) -0.0103(10) 0.0029(10)
C17 0.0435(14) 0.0231(12) 0.0265(13) 0.0077(10) 0.0018(11) 0.0070(11)
C18 0.0175(10) 0.0235(11) 0.0226(12) 0.0004(9) 0.0003(8) 0.0041(9)
C19 0.0240(11) 0.0195(11) 0.0278(14) -0.0020(10) 0.0023(9) 0.0036(8)
C20 0.0279(13) 0.0305(14) 0.0243(13) -0.0064(10) 0.0033(10) 0.0067(10)
C21 0.0217(11) 0.0344(14) 0.0266(13) 0.0055(11) 0.0071(9) 0.0037(11)
C22 0.0169(10) 0.0262(12) 0.0288(13) 0.0022(10) -0.0006(9) -0.0002(9)
C23 0.0331(13) 0.0220(11) 0.0319(14) 0.0038(10) 0.0090(11) -0.0038(10)
C24 0.0273(12) 0.0374(14) 0.0211(14) -0.0071(10) -0.0045(9) 0.0011(10)
Si1 0.0204(3) 0.0187(3) 0.0176(3) 0.0025(2) -0.0016(2) 0.0024(2)
Zr1 0.01593(8) 0.01688(8) 0.01472(9) -0.00034(7) 0.00036(7) -0.00063(6)

loop_
_atom_type_symbol
_atom_type_description
_atom_type_scat_dispersion_real
_atom_type_scat_dispersion_imag
_atom_type_scat_source
C C 0.0181 0.0091 'International Tables Vol C Tables 4.2.6.8 and 6.1.1.4'
H H 0.0000 0.0000 'International Tables Vol C Tables 4.2.6.8 and 6.1.1.4'
Si Si 0.2541 0.3302 'International Tables Vol C Tables 4.2.6.8 and 6.1.1.4'
Zr Zr -0.1862 2.2449 'International Tables Vol C Tables 4.2.6.8 and 6.1.1.4'

loop_
_geom_angle_atom_site_label_1
_geom_angle_atom_site_label_2
_geom_angle_atom_site_label_3
_geom_angle
C2 C1 C8 104.97(19)
C2 C1 Si1 118.61(16)
C8 C1 Si1 132.20(16)
C2 C1 Zr1 73.93(13)
C8 C1 Zr1 77.07(13)
Si1 C1 Zr1 96.13(9)
C3 C2 C1 111.0(2)
C3 C2 C10 122.2(2)
C1 C2 C10 126.6(2)
C3 C2 Zr1 76.49(14)
C1 C2 Zr1 72.59(12)
C10 C2 Zr1 122.27(16)
C2 C3 C9 107.7(2)
C2 C3 C11 123.4(2)
C9 C3 C11 127.8(2)
C2 C3 Zr1 71.62(13)
C9 C3 Zr1 74.45(13)
C11 C3 Zr1 128.45(18)
C5 C4 C9 118.2(2)
C5 C4 C12 121.7(2)
C9 C4 C12 120.1(2)
C4 C5 C6 121.2(2)
C4 C5 C13 119.6(2)
C6 C5 C13 119.2(2)
C7 C6 C5 121.6(2)
C7 C6 C14 119.3(2)
C5 C6 C14 119.1(2)
C6 C7 C8 118.8(2)
C6 C7 C15 120.7(2)
C8 C7 C15 120.0(2)
C7 C8 C9 119.09(19)
C7 C8 C1 132.1(2)
C9 C8 C1 108.56(19)
C7 C8 Zr1 126.59(15)
C9 C8 Zr1 73.76(13)
C1 C8 Zr1 69.77(12)
C4 C9 C3 131.7(2)
C4 C9 C8 120.8(2)
C3 C9 C8 107.49(19)
C4 C9 Zr1 121.00(16)
C3 C9 Zr1 73.24(13)
C8 C9 Zr1 73.87(12)
C22 C18 C19 105.7(2)
C22 C18 Si1 122.6(2)
C19 C18 Si1 126.48(18)
C22 C18 Zr1 74.41(14)
C19 C18 Zr1 73.39(14)
Si1 C18 Zr1 97.26(10)
C20 C19 C18 109.2(2)
C20 C19 Zr1 77.27(14)
C18 C19 Zr1 73.32(14)
C21 C20 C19 107.6(2)
C21 C20 Zr1 74.57(15)
C19 C20 Zr1 70.31(14)
C20 C21 C22 108.1(3)
C20 C21 Zr1 73.98(15)
C22 C21 Zr1 71.03(15)
C21 C22 C18 109.4(3)
C21 C22 Zr1 76.86(16)
C18 C22 Zr1 72.61(14)
C16 Si1 C17 105.13(14)
C16 Si1 C18 106.50(13)
C17 Si1 C18 113.04(12)
C16 Si1 C1 120.88(11)
C17 Si1 C1 114.37(12)
C18 Si1 C1 96.65(10)
C23 Zr1 C24 97.60(11)
C23 Zr1 C18 115.82(9)
C24 Zr1 C18 127.82(9)
C23 Zr1 C19 133.73(9)
C24 Zr1 C19 94.74(9)
C18 Zr1 C19 33.28(8)
C23 Zr1 C1 115.71(9)
C24 Zr1 C1 131.21(9)
C18 Zr1 C1 68.99(8)
C19 Zr1 C1 87.17(8)
C23 Zr1 C22 84.44(9)
C24 Zr1 C22 128.63(9)
C18 Zr1 C22 32.98(8)
C19 Zr1 C22 53.92(8)
C1 Zr1 C22 90.96(8)
C23 Zr1 C2 137.54(9)
C24 Zr1 C2 98.18(9)
C18 Zr1 C2 83.63(8)
C19 Zr1 C2 83.65(8)
C1 Zr1 C2 33.48(7)
C22 Zr1 C2 114.49(8)
C23 Zr1 C20 108.27(9)
C24 Zr1 C20 78.35(9)
C18 Zr1 C20 54.39(9)
C19 Zr1 C20 32.42(9)
C1 Zr1 C20 118.99(8)
C22 Zr1 C20 53.09(9)
C2 Zr1 C20 113.43(8)
C23 Zr1 C3 115.49(9)
C24 Zr1 C3 79.30(9)
C18 Zr1 C3 115.51(8)
C19 Zr1 C3 110.58(8)
C1 Zr1 C3 55.00(7)
C22 Zr1 C3 145.04(9)
C2 Zr1 C3 31.90(8)
C20 Zr1 C3 132.83(8)
C23 Zr1 C21 81.03(9)
C24 Zr1 C21 97.15(9)
C18 Zr1 C21 54.13(9)
C19 Zr1 C21 53.19(9)
C1 Zr1 C21 121.37(8)
C22 Zr1 C21 32.12(9)
C2 Zr1 C21 135.13(8)
C20 Zr1 C21 31.45(9)
C3 Zr1 C21 163.35(8)
C23 Zr1 C9 86.03(8)
C24 Zr1 C9 95.85(8)
C18 Zr1 C9 123.80(8)
C19 Zr1 C9 136.69(8)
C1 Zr1 C9 55.10(7)
C22 Zr1 C9 135.34(8)
C2 Zr1 C9 53.31(7)
C20 Zr1 C9 165.06(8)
C3 Zr1 C9 32.31(7)
C21 Zr1 C9 162.73(8)
C23 Zr1 C8 86.15(8)
C24 Zr1 C8 127.98(8)
C18 Zr1 C8 94.75(8)
C19 Zr1 C8 119.43(8)
C1 Zr1 C8 33.16(7)
C22 Zr1 C8 103.39(8)
C2 Zr1 C8 53.48(7)
C20 Zr1 C8 149.04(8)
C3 Zr1 C8 53.45(7)
C21 Zr1 C8 134.38(8)
C9 Zr1 C8 32.37(6)

loop_
_geom_bond_atom_site_label_1
_geom_bond_atom_site_label_2
_geom_bond_distance
C1 C2 1.444(3)
C1 C8 1.456(3)
C1 Si1 1.898(2)
C1 Zr1 2.497(2)
C2 C3 1.400(4)
C2 C10 1.512(3)
C2 Zr1 2.515(2)
C3 C9 1.438(3)
C3 C11 1.508(3)
C3 Zr1 2.577(2)
C4 C5 1.382(4)
C4 C9 1.429(3)
C4 C12 1.501(4)
C5 C6 1.430(4)
C5 C13 1.518(3)
C6 C7 1.384(3)
C6 C14 1.514(3)
C7 C8 1.426(3)
C7 C15 1.505(3)
C8 C9 1.446(3)
C8 Zr1 2.594(2)
C9 Zr1 2.592(2)
C16 Si1 1.866(3)
C17 Si1 1.875(3)
C18 C22 1.415(4)
C18 C19 1.421(4)
C18 Si1 1.876(3)
C18 Zr1 2.481(2)
C19 C20 1.413(4)
C19 Zr1 2.482(2)
C20 C21 1.395(4)
C20 Zr1 2.571(2)
C21 C22 1.408(4)
C21 Zr1 2.578(3)
C22 Zr1 2.504(2)
C23 Zr1 2.269(2)
C24 Zr1 2.280(2)

loop_
_geom_torsion_atom_site_label_1
_geom_torsion_atom_site_label_2
_geom_torsion_atom_site_label_3
_geom_torsion_atom_site_label_4
_geom_torsion
C8 C1 C2 C3 4.0(3)
Si1 C1 C2 C3 -155.74(17)
Zr1 C1 C2 C3 -67.50(18)
C8 C1 C2 C10 -170.9(2)
Si1 C1 C2 C10 29.4(3)
Zr1 C1 C2 C10 117.6(2)
C8 C1 C2 Zr1 71.46(15)
Si1 C1 C2 Zr1 -88.25(14)
C1 C2 C3 C9 -1.2(3)
C10 C2 C3 C9 173.9(2)
Zr1 C2 C3 C9 -66.26(17)
C1 C2 C3 C11 -170.5(2)
C10 C2 C3 C11 4.6(4)
Zr1 C2 C3 C11 124.5(2)
C1 C2 C3 Zr1 65.04(16)
C10 C2 C3 Zr1 -119.8(2)
C9 C4 C5 C6 -1.6(4)
C12 C4 C5 C6 179.5(3)
C9 C4 C5 C13 -179.3(2)
C12 C4 C5 C13 1.8(4)
C4 C5 C6 C7 1.1(4)
C13 C5 C6 C7 178.7(2)
C4 C5 C6 C14 -177.3(2)
C13 C5 C6 C14 0.3(4)
C5 C6 C7 C8 3.3(3)
C14 C6 C7 C8 -178.3(2)
C5 C6 C7 C15 -168.5(2)
C14 C6 C7 C15 9.9(3)
C6 C7 C8 C9 -6.9(3)
C15 C7 C8 C9 165.0(2)
C6 C7 C8 C1 179.2(2)
C15 C7 C8 C1 -9.0(4)
C6 C7 C8 Zr1 84.0(2)
C15 C7 C8 Zr1 -104.2(2)
C2 C1 C8 C7 169.3(2)
Si1 C1 C8 C7 -35.0(4)
Zr1 C1 C8 C7 -121.5(2)
C2 C1 C8 C9 -5.2(2)
Si1 C1 C8 C9 150.56(18)
Zr1 C1 C8 C9 64.01(16)
C2 C1 C8 Zr1 -69.19(15)
Si1 C1 C8 Zr1 86.55(19)
C5 C4 C9 C3 174.2(2)
C12 C4 C9 C3 -6.9(4)
C5 C4 C9 C8 -2.1(3)
C12 C4 C9 C8 176.8(2)
C5 C4 C9 Zr1 -91.0(2)
C12 C4 C9 Zr1 87.9(3)
C2 C3 C9 C4 -178.8(2)
C11 C3 C9 C4 -10.1(4)
Zr1 C3 C9 C4 116.9(3)
C2 C3 C9 C8 -2.1(3)
C11 C3 C9 C8 166.6(2)
Zr1 C3 C9 C8 -66.48(15)
C2 C3 C9 Zr1 64.38(17)
C11 C3 C9 Zr1 -127.0(3)
C7 C8 C9 C4 6.4(3)
C1 C8 C9 C4 -178.3(2)
Zr1 C8 C9 C4 -116.9(2)
C7 C8 C9 C3 -170.7(2)
C1 C8 C9 C3 4.6(3)
Zr1 C8 C9 C3 66.06(16)
C7 C8 C9 Zr1 123.3(2)
C1 C8 C9 Zr1 -61.46(15)
C22 C18 C19 C20 1.7(3)
Si1 C18 C19 C20 156.40(19)
Zr1 C18 C19 C20 69.65(17)
C22 C18 C19 Zr1 -67.97(17)
Si1 C18 C19 Zr1 86.76(18)
C18 C19 C20 C21 -1.3(3)
Zr1 C19 C20 C21 65.77(18)
C18 C19 C20 Zr1 -67.04(16)
C19 C20 C21 C22 0.3(3)
Zr1 C20 C21 C22 63.29(19)
C19 C20 C21 Zr1 -62.96(17)
C20 C21 C22 C18 0.7(3)
Zr1 C21 C22 C18 65.96(18)
C20 C21 C22 Zr1 -65.23(19)
C19 C18 C22 C21 -1.5(3)
Si1 C18 C22 C21 -157.42(19)
Zr1 C18 C22 C21 -68.73(19)
C19 C18 C22 Zr1 67.26(16)
Si1 C18 C22 Zr1 -88.69(17)
C22 C18 Si1 C16 -40.5(2)
C19 C18 Si1 C16 168.7(2)
Zr1 C18 Si1 C16 -116.65(11)
C22 C18 Si1 C17 -155.5(2)
C19 C18 Si1 C17 53.7(3)
Zr1 C18 Si1 C17 128.41(12)
C22 C18 Si1 C1 84.4(2)
C19 C18 Si1 C1 -66.3(2)
Zr1 C18 Si1 C1 8.34(10)
C2 C1 Si1 C16 -179.49(18)
C8 C1 Si1 C16 27.4(3)
Zr1 C1 Si1 C16 105.49(13)
C2 C1 Si1 C17 -52.3(2)
C8 C1 Si1 C17 154.6(2)
Zr1 C1 Si1 C17 -127.30(11)
C2 C1 Si1 C18 66.76(19)
C8 C1 Si1 C18 -86.4(2)
Zr1 C1 Si1 C18 -8.26(10)
